data_7007573
loop_
_publ_author_name
'Jones, Cameron'
'Schulten, Christian'
'Stasch, Andreas'

_publ_section_title
;
 The first complexes and cyclodimerisations of methylphosphaalkyne
 (P[triple bond]CMe).
;
_journal_issue 31
_journal_name_full 'Dalton transactions (Cambridge, England : 2003)'
_journal_page_first 3733
_journal_page_last 3735
_journal_paper_doi 10.1039/b607489h
_journal_year 2006
_chemical_formula_sum 'C18 H6 O14 P2 W3'
_chemical_formula_weight 1059.72
_chemical_name_systematic
;
?
;
_space_group_IT_number 14
_symmetry_cell_setting monoclinic
_symmetry_space_group_name_Hall '-P 2yn'
_symmetry_space_group_name_H-M 'P 1 21/n 1'
_atom_sites_solution_hydrogens geom
_atom_sites_solution_primary direct
_atom_sites_solution_secondary difmap
_audit_creation_method SHELXL-97
_cell_angle_alpha 90.00
_cell_angle_beta 106.02(3)
_cell_angle_gamma 90.00
_cell_formula_units_Z 8
_cell_length_a 16.082(3)
_cell_length_b 12.237(2)
_cell_length_c 28.575(6)
_cell_measurement_temperature 150(2)
_cell_volume 5405.0(19)
_computing_structure_refinement 'SHELXL-97 (Sheldrick, 1997)'
_computing_structure_solution 'SHELXS-97 (Sheldrick, 1990)'
_diffrn_ambient_temperature 150(2)
_diffrn_measured_fraction_theta_full 0.990
_diffrn_measured_fraction_theta_max 0.990
_diffrn_measurement_device_type 'Nonius Kappa CCD'
_diffrn_radiation_monochromator graphite
_diffrn_radiation_source 'fine-focus sealed tube'
_diffrn_radiation_type MoK\a
_diffrn_radiation_wavelength 0.71073
_diffrn_reflns_av_R_equivalents 0.0523
_diffrn_reflns_av_sigmaI/netI 0.0752
_diffrn_reflns_limit_h_max 19
_diffrn_reflns_limit_h_min -19
_diffrn_reflns_limit_k_max 15
_diffrn_reflns_limit_k_min -14
_diffrn_reflns_limit_l_max 35
_diffrn_reflns_limit_l_min -35
_diffrn_reflns_number 19315
_diffrn_reflns_theta_full 26.00
_diffrn_reflns_theta_max 26.00
_diffrn_reflns_theta_min 3.12
_exptl_absorpt_coefficient_mu 12.919
_exptl_absorpt_correction_T_max 0.564
_exptl_absorpt_correction_T_min 0.158
_exptl_absorpt_correction_type multi-scan
_exptl_absorpt_process_details 'Sortav (Blessing, 1995)'
_exptl_crystal_colour yellow-orange
_exptl_crystal_density_diffrn 2.605
_exptl_crystal_density_method 'not measured'
_exptl_crystal_description plate
_exptl_crystal_F_000 3824
_exptl_crystal_size_max 0.20
_exptl_crystal_size_mid 0.15
_exptl_crystal_size_min 0.05
_refine_diff_density_max 1.552
_refine_diff_density_min -1.850
_refine_diff_density_rms 0.320
_refine_ls_extinction_method none
_refine_ls_goodness_of_fit_ref 1.133
_refine_ls_hydrogen_treatment constr
_refine_ls_matrix_type full
_refine_ls_number_parameters 671
_refine_ls_number_reflns 10511
_refine_ls_number_restraints 18
_refine_ls_restrained_S_all 1.133
_refine_ls_R_factor_all 0.0859
_refine_ls_R_factor_gt 0.0630
_refine_ls_shift/su_max 0.001
_refine_ls_shift/su_mean 0.000
_refine_ls_structure_factor_coef Fsqd
_refine_ls_weighting_details 'calc w=1/[\s^2^(Fo^2^)+(0.0124P)^2^+279.4335P] where P=(Fo^2^+2Fc^2^)/3'
_refine_ls_weighting_scheme calc
_refine_ls_wR_factor_gt 0.1385
_refine_ls_wR_factor_ref 0.1469
_reflns_number_gt 8093
_reflns_number_total 10511
_reflns_threshold_expression >2sigma(I)
_cod_data_source_file b607489h.txt
_cod_data_source_block compound7
_cod_original_cell_volume 5405.1(19)
_cod_original_sg_symbol_H-M P2(1)/n
_cod_database_code 7007573

loop_
_symmetry_equiv_pos_as_xyz
'x, y, z'
'-x+1/2, y+1/2, -z+1/2'
'-x, -y, -z'
'x-1/2, -y-1/2, z-1/2'

loop_
_atom_site_label
_atom_site_type_symbol
_atom_site_fract_x
_atom_site_fract_y
_atom_site_fract_z
_atom_site_U_iso_or_equiv
_atom_site_adp_type
_atom_site_occupancy
_atom_site_symmetry_multiplicity
_atom_site_calc_flag
_atom_site_refinement_flags
_atom_site_disorder_assembly
_atom_site_disorder_group
W1 W -0.30746(5) 1.19575(6) 0.12719(2) 0.02226(17) Uani 1 1 d . . .
P1 P -0.2831(3) 1.3927(4) 0.13054(16) 0.0211(9) Uani 1 1 d . . .
O1 O -0.2153(11) 1.2005(14) 0.0417(5) 0.055(4) Uani 1 1 d . . .
C1 C -0.2342(10) 1.4906(14) 0.1769(6) 0.019(4) Uani 1 1 d . . .
W2 W -0.08397(5) 1.70920(6) 0.13987(3) 0.02635(18) Uani 1 1 d . . .
P2 P -0.2023(3) 1.5811(4) 0.13496(15) 0.0198(9) Uani 1 1 d . . .
O2 O -0.1287(9) 1.1575(12) 0.2083(5) 0.045(4) Uani 1 1 d . . .
C2 C -0.2080(12) 1.4834(15) 0.2300(6) 0.029(4) Uani 1 1 d . . .
H2A H -0.2465 1.4329 0.2406 0.043 Uiso 1 1 calc R . .
H2B H -0.2117 1.5560 0.2439 0.043 Uiso 1 1 calc R . .
H2C H -0.1484 1.4566 0.2412 0.043 Uiso 1 1 calc R . .
W3 W -0.36062(4) 1.57050(6) 0.12640(2) 0.02066(16) Uani 1 1 d . . .
P3 P 0.1778(3) 1.0734(4) 0.12449(16) 0.0221(9) Uani 1 1 d . . .
O3 O -0.3217(14) 0.9406(14) 0.1207(8) 0.081(7) Uani 1 1 d . . .
C3 C -0.2626(11) 1.4919(13) 0.0902(6) 0.020(4) Uani 1 1 d . . .
W4 W 0.07197(5) 1.20644(6) 0.13655(3) 0.03094(19) Uani 1 1 d . . .
P4 P 0.2565(3) 0.8930(4) 0.11258(16) 0.0191(9) Uani 1 1 d . . .
O4 O -0.4086(10) 1.2173(13) 0.2083(5) 0.048(4) Uani 1 1 d . . .
C4 C -0.2703(13) 1.4856(16) 0.0353(6) 0.033(4) Uani 1 1 d . . .
H4A H -0.2813 1.5588 0.0210 0.049 Uiso 1 1 calc R . .
H4B H -0.3181 1.4369 0.0195 0.049 Uiso 1 1 calc R . .
H4C H -0.2162 1.4571 0.0306 0.049 Uiso 1 1 calc R . .
W5 W 0.29872(4) 0.70031(6) 0.11260(3) 0.02316(17) Uani 1 1 d . . .
O5 O -0.4914(10) 1.2138(16) 0.0494(5) 0.061(5) Uani 1 1 d . . .
C5 C -0.2481(12) 1.1958(16) 0.0724(6) 0.030(4) Uani 1 1 d . . .
W6 W 0.32107(5) 1.07475(6) 0.10649(3) 0.02481(17) Uani 1 1 d . . .
O6 O 0.0182(10) 1.5783(13) 0.2344(6) 0.056(4) Uani 1 1 d . . .
C6 C -0.1917(13) 1.1763(16) 0.1799(6) 0.031(4) Uani 1 1 d . . .
O7 O -0.0125(13) 1.5425(18) 0.0733(7) 0.080(6) Uani 1 1 d U . .
C7 C -0.3146(14) 1.028(2) 0.1237(8) 0.050(6) Uani 1 1 d . . .
O8 O 0.0760(13) 1.8584(18) 0.1479(8) 0.083(6) Uani 1 1 d U . .
C8 C -0.3708(12) 1.2090(15) 0.1797(6) 0.028(4) Uani 1 1 d . . .
O9 O -0.1962(12) 1.8404(15) 0.0471(6) 0.064(5) Uani 1 1 d . . .
C9 C -0.4252(14) 1.2107(17) 0.0767(7) 0.036(5) Uani 1 1 d . . .
O10 O -0.1482(10) 1.8863(12) 0.2040(5) 0.046(4) Uani 1 1 d . . .
C10 C -0.0170(11) 1.6271(15) 0.2000(8) 0.032(4) Uani 1 1 d . . .
O11 O -0.3880(12) 1.7633(13) 0.0480(6) 0.069(6) Uani 1 1 d . . .
C11 C -0.0376(17) 1.6062(19) 0.1006(11) 0.059(7) Uani 1 1 d . . .
O12 O -0.3421(11) 1.7727(13) 0.1973(6) 0.057(5) Uani 1 1 d . . .
C12 C 0.0176(13) 1.8043(18) 0.1441(9) 0.043(5) Uani 1 1 d . . .
O13 O -0.5249(10) 1.4781(15) 0.0480(6) 0.057(5) Uani 1 1 d . . .
C13 C -0.1565(14) 1.7906(17) 0.0795(8) 0.039(5) Uani 1 1 d . . .
O14 O -0.4677(9) 1.4829(12) 0.1972(5) 0.038(3) Uani 1 1 d . . .
C14 C -0.1255(11) 1.8196(16) 0.1808(7) 0.031(4) Uani 1 1 d . . .
O15 O 0.1051(11) 1.1007(16) 0.2426(6) 0.063(5) Uani 1 1 d . . .
C15 C -0.3820(14) 1.6930(16) 0.0759(7) 0.043(5) Uani 1 1 d . . .
O16 O -0.0797(9) 1.0337(12) 0.1024(6) 0.050(4) Uani 1 1 d . . .
C16 C -0.3493(14) 1.6980(17) 0.1727(7) 0.036(5) Uani 1 1 d . . .
O17 O -0.0661(11) 1.3702(12) 0.1546(8) 0.071(6) Uani 1 1 d . . .
C17 C -0.4687(12) 1.5126(18) 0.0763(7) 0.035(5) Uani 1 1 d . . .
O18 O 0.0504(14) 1.2858(19) 0.0273(8) 0.092(7) Uani 1 1 d . . .
C18 C -0.4290(13) 1.5106(17) 0.1722(7) 0.037(5) Uani 1 1 d . . .
O19 O 0.2120(12) 1.3959(16) 0.1707(8) 0.076(6) Uani 1 1 d . . .
C19 C 0.2594(11) 0.9834(13) 0.1599(6) 0.023(4) Uani 1 1 d . . .
O20 O 0.1290(10) 0.6464(18) 0.0279(6) 0.068(5) Uani 1 1 d . . .
C20 C 0.2908(12) 0.9700(17) 0.2145(6) 0.032(4) Uani 1 1 d . . .
H20A H 0.2458 0.9341 0.2262 0.049 Uiso 1 1 calc R . .
H20B H 0.3035 1.0420 0.2298 0.049 Uiso 1 1 calc R . .
H20C H 0.3433 0.9253 0.2229 0.049 Uiso 1 1 calc R . .
O21 O 0.1946(11) 0.6567(15) 0.1909(6) 0.061(5) Uani 1 1 d . . .
C21 C 0.1875(11) 0.9883(14) 0.0756(5) 0.021(4) Uani 1 1 d . . .
O22 O 0.3530(10) 0.4528(13) 0.1179(7) 0.060(5) Uani 1 1 d . . .
C22 C 0.1312(12) 0.9841(16) 0.0229(6) 0.032(4) Uani 1 1 d . . .
H22A H 0.1677 0.9691 0.0013 0.048 Uiso 1 1 calc R . .
H22B H 0.1020 1.0546 0.0142 0.048 Uiso 1 1 calc R . .
H22C H 0.0879 0.9262 0.0195 0.048 Uiso 1 1 calc R . .
O23 O 0.4679(9) 0.7572(13) 0.1966(5) 0.048(4) Uani 1 1 d . . .
C23 C 0.0920(14) 1.140(2) 0.2061(8) 0.046(6) Uani 1 1 d . . .
O24 O 0.4031(10) 0.7448(13) 0.0351(5) 0.049(4) Uani 1 1 d . . .
C24 C -0.0241(12) 1.0938(14) 0.1135(6) 0.026(4) Uani 1 1 d U . .
O25 O 0.3900(12) 1.2536(12) 0.1878(6) 0.068(6) Uani 1 1 d . . .
C25 C -0.0164(13) 1.314(2) 0.1471(9) 0.051(6) Uani 1 1 d . . .
O26 O 0.2749(15) 1.2903(13) 0.0420(6) 0.083(7) Uani 1 1 d . . .
C26 C 0.0591(17) 1.263(2) 0.0673(10) 0.064(8) Uani 1 1 d . . .
O27 O 0.3746(12) 1.0007(15) 0.0123(6) 0.068(5) Uani 1 1 d . . .
C27 C 0.1657(13) 1.3275(19) 0.1618(8) 0.041(5) Uani 1 1 d . . .
O28 O 0.5092(10) 0.9820(16) 0.1551(7) 0.070(6) Uani 1 1 d . . .
C28 C 0.1882(13) 0.6679(19) 0.0597(8) 0.040(5) Uani 1 1 d . . .
C29 C 0.2328(14) 0.6752(15) 0.1630(8) 0.038(5) Uani 1 1 d . . .
C30 C 0.3329(13) 0.5406(16) 0.1156(9) 0.047(6) Uani 1 1 d . . .
C31 C 0.4066(12) 0.7419(18) 0.1665(7) 0.038(5) Uani 1 1 d . . .
C32 C 0.3645(12) 0.7301(15) 0.0616(7) 0.031(4) Uani 1 1 d . . .
C33 C 0.3672(12) 1.1902(16) 0.1588(7) 0.032(4) Uani 1 1 d . . .
C34 C 0.2892(18) 1.210(2) 0.0652(8) 0.056(7) Uani 1 1 d . . .
C35 C 0.3563(14) 1.0284(17) 0.0448(8) 0.041(5) Uani 1 1 d . . .
C36 C 0.4451(14) 1.0202(16) 0.1376(8) 0.038(5) Uani 1 1 d . . .

loop_
_atom_site_aniso_label
_atom_site_aniso_U_11
_atom_site_aniso_U_22
_atom_site_aniso_U_33
_atom_site_aniso_U_23
_atom_site_aniso_U_13
_atom_site_aniso_U_12
W1 0.0281(4) 0.0142(4) 0.0245(3) -0.0006(3) 0.0072(3) -0.0033(3)
P1 0.022(2) 0.016(2) 0.025(2) 0.0012(18) 0.0055(18) -0.0016(18)
O1 0.077(12) 0.055(11) 0.043(9) 0.009(8) 0.033(9) 0.019(9)
C1 0.014(8) 0.026(10) 0.019(8) -0.001(7) 0.007(6) -0.009(7)
W2 0.0251(4) 0.0175(4) 0.0401(4) 0.0011(3) 0.0151(3) -0.0035(3)
P2 0.024(2) 0.013(2) 0.023(2) -0.0004(17) 0.0082(17) -0.0024(18)
O2 0.042(9) 0.045(9) 0.037(8) 0.013(7) -0.007(7) 0.013(7)
C2 0.037(11) 0.023(10) 0.028(9) 0.001(8) 0.011(8) 0.000(8)
W3 0.0201(3) 0.0156(4) 0.0253(3) 0.0001(3) 0.0048(3) 0.0006(3)
P3 0.026(2) 0.016(2) 0.025(2) -0.0033(18) 0.0088(18) 0.0006(19)
O3 0.118(17) 0.018(9) 0.131(18) -0.022(10) 0.074(15) -0.032(10)
C3 0.028(9) 0.011(8) 0.023(8) 0.005(7) 0.011(7) 0.005(7)
W4 0.0282(4) 0.0199(4) 0.0465(5) -0.0060(3) 0.0133(3) 0.0034(3)
P4 0.021(2) 0.013(2) 0.024(2) -0.0027(17) 0.0067(17) -0.0006(18)
O4 0.068(10) 0.052(10) 0.037(8) 0.008(7) 0.036(8) 0.002(8)
C4 0.044(12) 0.029(11) 0.024(9) 0.002(8) 0.008(8) 0.001(9)
W5 0.0241(4) 0.0166(4) 0.0305(4) 0.0024(3) 0.0104(3) 0.0024(3)
O5 0.032(9) 0.099(15) 0.042(9) 0.019(9) -0.007(7) -0.016(9)
C5 0.040(11) 0.030(11) 0.019(9) -0.006(8) 0.007(8) 0.000(9)
W6 0.0256(4) 0.0179(4) 0.0331(4) 0.0021(3) 0.0118(3) -0.0021(3)
O6 0.050(10) 0.043(10) 0.064(10) 0.019(8) -0.002(8) 0.009(8)
C6 0.037(11) 0.029(11) 0.024(9) 0.008(8) 0.006(8) -0.006(9)
O7 0.085(8) 0.084(8) 0.084(8) -0.011(6) 0.044(6) 0.002(6)
C7 0.037(12) 0.070(19) 0.033(12) 0.012(11) -0.007(9) -0.017(12)
O8 0.073(8) 0.081(8) 0.097(8) 0.009(6) 0.029(6) -0.003(6)
C8 0.031(10) 0.017(9) 0.031(10) -0.005(8) -0.001(8) 0.005(8)
O9 0.084(13) 0.056(11) 0.041(9) 0.020(9) 0.000(9) -0.016(10)
C9 0.043(12) 0.028(11) 0.042(11) 0.012(9) 0.019(10) -0.007(9)
O10 0.063(10) 0.033(9) 0.045(9) -0.016(7) 0.020(8) 0.007(8)
C10 0.019(9) 0.019(10) 0.059(13) -0.003(9) 0.013(9) 0.000(8)
O11 0.090(14) 0.028(9) 0.063(11) 0.026(8) -0.022(10) -0.011(9)
C11 0.068(17) 0.031(13) 0.10(2) 0.006(13) 0.064(16) -0.007(12)
O12 0.073(12) 0.035(9) 0.077(11) -0.027(9) 0.044(10) -0.020(8)
C12 0.027(11) 0.034(12) 0.074(15) 0.002(11) 0.023(10) -0.004(10)
O13 0.037(9) 0.067(12) 0.059(10) -0.006(9) -0.004(8) -0.008(8)
C13 0.051(13) 0.030(12) 0.046(12) -0.012(10) 0.029(11) -0.020(10)
O14 0.044(8) 0.041(9) 0.037(8) 0.008(6) 0.023(7) -0.009(7)
C14 0.023(9) 0.023(11) 0.043(11) 0.002(9) 0.000(8) -0.015(8)
O15 0.058(11) 0.094(15) 0.033(9) -0.001(9) 0.005(8) 0.013(10)
C15 0.054(14) 0.017(11) 0.040(11) -0.004(9) -0.018(10) -0.010(10)
O16 0.037(8) 0.024(8) 0.071(11) -0.006(7) -0.016(7) -0.008(7)
C16 0.056(13) 0.023(11) 0.035(11) -0.002(9) 0.022(10) -0.015(10)
O17 0.053(11) 0.016(8) 0.155(19) 0.001(10) 0.046(12) 0.007(8)
C17 0.025(10) 0.054(14) 0.033(11) 0.015(10) 0.016(9) 0.007(10)
O18 0.096(16) 0.097(17) 0.088(15) 0.044(13) 0.033(13) 0.048(14)
C18 0.032(11) 0.035(12) 0.036(11) 0.007(9) -0.005(9) -0.011(9)
O19 0.064(12) 0.058(12) 0.117(17) -0.031(11) 0.041(12) -0.035(11)
C19 0.032(10) 0.004(8) 0.035(10) 0.006(7) 0.012(8) -0.001(7)
O20 0.040(10) 0.114(17) 0.050(10) -0.013(10) 0.009(8) -0.009(10)
C20 0.026(10) 0.039(12) 0.027(10) -0.011(9) -0.001(8) 0.005(9)
O21 0.060(11) 0.066(12) 0.072(11) 0.028(9) 0.043(10) 0.019(9)
C21 0.034(10) 0.020(9) 0.011(8) 0.001(6) 0.009(7) -0.006(7)
O22 0.054(10) 0.026(9) 0.106(14) 0.020(9) 0.031(10) 0.018(8)
C22 0.035(11) 0.028(11) 0.023(9) 0.000(8) -0.009(8) 0.005(9)
O23 0.036(8) 0.049(10) 0.050(9) 0.010(7) -0.004(7) -0.004(7)
C23 0.042(12) 0.069(17) 0.030(11) -0.022(11) 0.012(10) 0.001(12)
O24 0.048(9) 0.060(11) 0.052(9) 0.008(8) 0.036(8) 0.001(8)
C24 0.033(6) 0.015(6) 0.029(6) 0.005(5) 0.005(5) 0.005(5)
O25 0.084(13) 0.018(8) 0.075(12) -0.009(8) -0.025(10) 0.009(8)
C25 0.026(11) 0.041(14) 0.089(18) -0.016(12) 0.022(11) -0.004(11)
O26 0.17(2) 0.019(9) 0.042(9) 0.007(8) 0.001(11) -0.009(11)
C26 0.065(17) 0.068(19) 0.061(16) 0.031(14) 0.017(13) 0.048(15)
O27 0.091(14) 0.077(14) 0.055(11) -0.011(9) 0.054(11) 0.002(11)
C27 0.033(11) 0.038(13) 0.061(14) -0.003(11) 0.029(10) 0.002(10)
O28 0.022(8) 0.069(13) 0.115(16) -0.002(11) 0.009(9) 0.014(9)
C28 0.030(11) 0.047(14) 0.048(13) 0.014(11) 0.017(10) -0.002(10)
C29 0.044(12) 0.013(10) 0.057(13) 0.008(9) 0.015(10) 0.015(9)
C30 0.037(12) 0.008(10) 0.101(19) -0.007(11) 0.031(12) 0.007(9)
C31 0.023(10) 0.047(13) 0.039(11) -0.005(10) -0.003(9) 0.013(9)
C32 0.032(10) 0.021(10) 0.040(11) 0.006(8) 0.009(9) 0.005(8)
C33 0.026(10) 0.024(11) 0.043(11) 0.011(9) 0.004(8) 0.004(8)
C34 0.090(19) 0.040(14) 0.031(11) -0.019(11) 0.009(12) -0.014(13)
C35 0.042(12) 0.031(12) 0.055(14) 0.001(10) 0.022(11) -0.004(10)
C36 0.045(13) 0.019(10) 0.058(13) -0.019(9) 0.027(11) -0.012(9)

loop_
_atom_type_symbol
_atom_type_description
_atom_type_scat_dispersion_real
_atom_type_scat_dispersion_imag
_atom_type_scat_source
C C 0.0033 0.0016 'International Tables Vol C Tables 4.2.6.8 and 6.1.1.4'
H H 0.0000 0.0000 'International Tables Vol C Tables 4.2.6.8 and 6.1.1.4'
O O 0.0106 0.0060 'International Tables Vol C Tables 4.2.6.8 and 6.1.1.4'
P P 0.1023 0.0942 'International Tables Vol C Tables 4.2.6.8 and 6.1.1.4'
W W -0.8490 6.8722 'International Tables Vol C Tables 4.2.6.8 and 6.1.1.4'

loop_
_geom_angle_atom_site_label_1
_geom_angle_atom_site_label_2
_geom_angle_atom_site_label_3
_geom_angle
_geom_angle_site_symmetry_1
_geom_angle_site_symmetry_3
_geom_angle_publ_flag
C8 W1 C9 87.7(7) . . ?
C8 W1 C5 174.9(7) . . ?
C9 W1 C5 89.8(7) . . ?
C8 W1 C6 90.3(7) . . ?
C9 W1 C6 177.4(7) . . ?
C5 W1 C6 92.3(7) . . ?
C8 W1 C7 94.7(8) . . ?
C9 W1 C7 91.5(8) . . ?
C5 W1 C7 89.7(8) . . ?
C6 W1 C7 87.0(8) . . ?
C8 W1 P1 90.0(5) . . ?
C9 W1 P1 92.7(6) . . ?
C5 W1 P1 85.7(6) . . ?
C6 W1 P1 89.0(5) . . ?
C7 W1 P1 173.8(7) . . ?
C3 P1 C1 84.2(8) . . ?
C3 P1 W1 135.3(6) . . ?
C1 P1 W1 136.1(6) . . ?
C3 P1 W3 63.2(5) . . ?
C1 P1 W3 64.2(6) . . ?
W1 P1 W3 141.90(19) . . ?
C2 C1 P1 131.8(13) . . ?
C2 C1 P2 132.2(13) . . ?
P1 C1 P2 93.8(7) . . ?
C2 C1 W3 127.8(12) . . ?
P1 C1 W3 72.4(6) . . ?
P2 C1 W3 72.2(6) . . ?
C11 W2 C12 88.6(9) . . ?
C11 W2 C14 176.9(9) . . ?
C12 W2 C14 88.3(8) . . ?
C11 W2 C10 88.2(10) . . ?
C12 W2 C10 90.2(8) . . ?
C14 W2 C10 91.3(8) . . ?
C11 W2 C13 92.8(10) . . ?
C12 W2 C13 91.9(9) . . ?
C14 W2 C13 87.7(8) . . ?
C10 W2 C13 177.7(7) . . ?
C11 W2 P2 88.2(7) . . ?
C12 W2 P2 176.0(6) . . ?
C14 W2 P2 94.9(5) . . ?
C10 W2 P2 87.4(5) . . ?
C13 W2 P2 90.6(5) . . ?
C3 P2 C1 84.3(7) . . ?
C3 P2 W2 135.0(6) . . ?
C1 P2 W2 135.7(5) . . ?
C3 P2 W3 63.4(5) . . ?
C1 P2 W3 64.2(5) . . ?
W2 P2 W3 143.0(2) . . ?
C16 W3 C15 82.2(8) . . ?
C16 W3 C17 129.1(9) . . ?
C15 W3 C17 79.4(8) . . ?
C16 W3 C18 80.0(8) . . ?
C15 W3 C18 133.9(9) . . ?
C17 W3 C18 79.7(7) . . ?
C16 W3 C3 131.5(7) . . ?
C15 W3 C3 89.5(8) . . ?
C17 W3 C3 95.5(7) . . ?
C18 W3 C3 133.1(7) . . ?
C16 W3 C1 90.7(7) . . ?
C15 W3 C1 133.3(7) . . ?
C17 W3 C1 134.9(7) . . ?
C18 W3 C1 89.2(7) . . ?
C3 W3 C1 61.5(5) . . ?
C16 W3 P2 89.4(6) . . ?
C15 W3 P2 89.9(7) . . ?
C17 W3 P2 137.2(5) . . ?
C18 W3 P2 131.7(5) . . ?
C3 W3 P2 42.6(4) . . ?
C1 W3 P2 43.6(4) . . ?
C16 W3 P1 133.5(6) . . ?
C15 W3 P1 131.1(7) . . ?
C17 W3 P1 92.8(6) . . ?
C18 W3 P1 90.4(6) . . ?
C3 W3 P1 42.8(4) . . ?
C1 W3 P1 43.4(4) . . ?
P2 W3 P1 63.70(14) . . ?
C21 P3 C19 82.9(8) . . ?
C21 P3 W4 135.5(6) . . ?
C19 P3 W4 139.2(6) . . ?
C21 P3 W6 63.8(6) . . ?
C19 P3 W6 63.1(5) . . ?
W4 P3 W6 137.9(2) . . ?
C4 C3 P2 130.2(13) . . ?
C4 C3 P1 130.7(13) . . ?
P2 C3 P1 96.8(8) . . ?
C4 C3 W3 127.0(12) . . ?
P2 C3 W3 74.0(6) . . ?
P1 C3 W3 73.9(6) . . ?
C25 W4 C24 89.2(8) . . ?
C25 W4 C26 92.0(10) . . ?
C24 W4 C26 93.0(10) . . ?
C25 W4 C23 92.5(10) . . ?
C24 W4 C23 87.0(8) . . ?
C26 W4 C23 175.6(9) . . ?
C25 W4 C27 87.6(8) . . ?
C24 W4 C27 176.7(7) . . ?
C26 W4 C27 87.9(11) . . ?
C23 W4 C27 92.4(9) . . ?
C25 W4 P3 178.9(7) . . ?
C24 W4 P3 90.0(5) . . ?
C26 W4 P3 88.8(7) . . ?
C23 W4 P3 86.7(6) . . ?
C27 W4 P3 93.2(6) . . ?
C19 P4 C21 85.5(8) . . ?
C19 P4 W5 131.6(6) . . ?
C21 P4 W5 140.3(6) . . ?
C19 P4 W6 64.0(5) . . ?
C21 P4 W6 64.4(6) . . ?
W5 P4 W6 137.79(18) . . ?
C30 W5 C28 90.8(9) . . ?
C30 W5 C29 90.7(8) . . ?
C28 W5 C29 88.7(8) . . ?
C30 W5 C31 92.5(9) . . ?
C28 W5 C31 176.5(9) . . ?
C29 W5 C31 90.2(9) . . ?
C30 W5 C32 90.8(8) . . ?
C28 W5 C32 91.3(8) . . ?
C29 W5 C32 178.4(7) . . ?
C31 W5 C32 89.7(8) . . ?
C30 W5 P4 177.5(7) . . ?
C28 W5 P4 90.2(7) . . ?
C29 W5 P4 87.0(5) . . ?
C31 W5 P4 86.4(6) . . ?
C32 W5 P4 91.5(5) . . ?
O1 C5 W1 177.1(18) . . ?
C34 W6 C33 80.8(8) . . ?
C34 W6 C36 125.4(10) . . ?
C33 W6 C36 78.2(7) . . ?
C34 W6 C35 79.2(9) . . ?
C33 W6 C35 133.0(8) . . ?
C36 W6 C35 79.6(8) . . ?
C34 W6 C19 133.9(9) . . ?
C33 W6 C19 89.3(7) . . ?
C36 W6 C19 95.7(7) . . ?
C35 W6 C19 133.9(7) . . ?
C34 W6 C21 95.3(8) . . ?
C33 W6 C21 134.4(7) . . ?
C36 W6 C21 134.1(7) . . ?
C35 W6 C21 89.6(7) . . ?
C19 W6 C21 61.0(6) . . ?
C34 W6 P4 137.3(7) . . ?
C33 W6 P4 130.1(5) . . ?
C36 W6 P4 93.0(5) . . ?
C35 W6 P4 91.9(6) . . ?
C19 W6 P4 42.2(4) . . ?
C21 W6 P4 42.5(4) . . ?
C34 W6 P3 91.5(8) . . ?
C33 W6 P3 91.3(5) . . ?
C36 W6 P3 138.5(6) . . ?
C35 W6 P3 131.1(6) . . ?
C19 W6 P3 43.6(4) . . ?
C21 W6 P3 43.2(4) . . ?
P4 W6 P3 63.35(14) . . ?
O2 C6 W1 174.9(18) . . ?
O3 C7 W1 177(2) . . ?
O4 C8 W1 178.0(16) . . ?
O5 C9 W1 176.4(18) . . ?
O6 C10 W2 177.2(16) . . ?
O7 C11 W2 176(3) . . ?
O8 C12 W2 178(2) . . ?
O9 C13 W2 176.7(19) . . ?
O10 C14 W2 177.7(16) . . ?
O11 C15 W3 175(2) . . ?
O12 C16 W3 177.0(17) . . ?
O13 C17 W3 176.4(18) . . ?
O14 C18 W3 176.7(19) . . ?
C20 C19 P4 131.6(13) . . ?
C20 C19 P3 129.2(13) . . ?
P4 C19 P3 95.4(9) . . ?
C20 C19 W6 130.5(12) . . ?
P4 C19 W6 73.7(6) . . ?
P3 C19 W6 73.3(6) . . ?
C22 C21 P4 132.7(13) . . ?
C22 C21 P3 129.5(13) . . ?
P4 C21 P3 95.3(8) . . ?
C22 C21 W6 128.3(11) . . ?
P4 C21 W6 73.1(6) . . ?
P3 C21 W6 73.1(6) . . ?
O15 C23 W4 177(2) . . ?
O16 C24 W4 176.3(17) . . ?
O17 C25 W4 177(2) . . ?
O18 C26 W4 174(3) . . ?
O19 C27 W4 173(2) . . ?
O20 C28 W5 175.2(19) . . ?
O21 C29 W5 177.2(19) . . ?
O22 C30 W5 179(3) . . ?
O23 C31 W5 175.1(19) . . ?
O24 C32 W5 177.3(17) . . ?
O25 C33 W6 177.8(19) . . ?
O26 C34 W6 177(2) . . ?
O27 C35 W6 178(2) . . ?
O28 C36 W6 173.9(19) . . ?

loop_
_geom_bond_atom_site_label_1
_geom_bond_atom_site_label_2
_geom_bond_distance
_geom_bond_site_symmetry_2
_geom_bond_publ_flag
W1 C8 2.040(19) . ?
W1 C9 2.05(2) . ?
W1 C5 2.048(18) . ?
W1 C6 2.059(19) . ?
W1 C7 2.06(3) . ?
W1 P1 2.440(5) . ?
P1 C3 1.765(16) . ?
P1 C1 1.797(17) . ?
P1 W3 2.494(5) . ?
O1 C5 1.14(2) . ?
C1 C2 1.46(2) . ?
C1 P2 1.806(16) . ?
C1 W3 2.356(17) . ?
W2 C11 1.97(2) . ?
W2 C12 1.98(2) . ?
W2 C14 2.02(2) . ?
W2 C10 2.03(2) . ?
W2 C13 2.05(2) . ?
W2 P2 2.440(4) . ?
P2 C3 1.755(17) . ?
P2 W3 2.492(4) . ?
O2 C6 1.13(2) . ?
W3 C16 2.02(2) . ?
W3 C15 2.04(2) . ?
W3 C17 2.05(2) . ?
W3 C18 2.06(2) . ?
W3 C3 2.318(16) . ?
P3 C21 1.784(16) . ?
P3 C19 1.795(18) . ?
P3 W4 2.448(4) . ?
P3 W6 2.495(4) . ?
O3 C7 1.07(3) . ?
C3 C4 1.54(2) . ?
W4 C25 2.02(2) . ?
W4 C24 2.040(19) . ?
W4 C26 2.05(3) . ?
W4 C23 2.09(2) . ?
W4 C27 2.09(2) . ?
P4 C19 1.737(18) . ?
P4 C21 1.750(18) . ?
P4 W5 2.454(4) . ?
P4 W6 2.480(4) . ?
O4 C8 1.15(2) . ?
W5 C30 2.026(19) . ?
W5 C28 2.03(2) . ?
W5 C29 2.03(2) . ?
W5 C31 2.04(2) . ?
W5 C32 2.055(19) . ?
O5 C9 1.13(2) . ?
W6 C34 2.02(3) . ?
W6 C33 2.04(2) . ?
W6 C36 2.06(2) . ?
W6 C35 2.07(2) . ?
W6 C19 2.323(16) . ?
W6 C21 2.339(17) . ?
O6 C10 1.16(2) . ?
O7 C11 1.25(3) . ?
O8 C12 1.13(3) . ?
O9 C13 1.14(3) . ?
O10 C14 1.17(2) . ?
O11 C15 1.16(2) . ?
O12 C16 1.14(2) . ?
O13 C17 1.12(2) . ?
O14 C18 1.12(2) . ?
O15 C23 1.11(3) . ?
O16 C24 1.13(2) . ?
O17 C25 1.12(2) . ?
O18 C26 1.15(3) . ?
O19 C27 1.10(3) . ?
C19 C20 1.51(2) . ?
O20 C28 1.15(2) . ?
O21 C29 1.16(2) . ?
C21 C22 1.53(2) . ?
O22 C30 1.12(2) . ?
O23 C31 1.13(2) . ?
O24 C32 1.12(2) . ?
O25 C33 1.12(2) . ?
O26 C34 1.17(3) . ?
O27 C35 1.10(2) . ?
O28 C36 1.12(3) . ?
